data_8100456
loop_
_publ_author_name
'Lin, Qiu-Yue'

_publ_section_title
;
Crystal structure of tris(nitrato-O,O')bis(1,10-phenan-throline-N,N')
cerium(III), Ce(NO~3~)~3~(C~12~H~8~N~2~)~2~
;
_journal_issue 4
_journal_name_full 'Zeitschrift f\"ur Kristallographie - New Crystal Structures'
_journal_page_first 531
_journal_page_last 532
_journal_volume 218
_journal_year 2003
_chemical_formula_structural 'Ce(C12H8N2)2(N O3)3'
_chemical_formula_sum 'C24 H16 Ce N7 O9'
_chemical_formula_weight 686.56
_space_group_IT_number 15
_symmetry_cell_setting monoclinic
_symmetry_space_group_name_Hall '-C 2yc'
_symmetry_space_group_name_H-M 'C 1 2/c 1'
_cell_angle_alpha 90.00
_cell_angle_beta 100.56(3)
_cell_angle_gamma 90.00
_cell_formula_units_Z 4
_cell_length_a 11.162(2)
_cell_length_b 18.070(4)
_cell_length_c 13.102(3)
_cell_measurement_temperature 293(2)
_cell_volume 2598.0(9)
_diffrn_ambient_temperature 293(2)
_exptl_crystal_density_diffrn 1.755
_cod_original_sg_symbol_H-M 'C 2/c'
_cod_database_code 8100456

loop_
_symmetry_equiv_pos_as_xyz
'x, y, z'
'-x, y, -z+1/2'
'x+1/2, y+1/2, z'
'-x+1/2, y+1/2, -z+1/2'
'-x, -y, -z'
'x, -y, z-1/2'
'-x+1/2, -y+1/2, -z'
'x+1/2, -y+1/2, z-1/2'

loop_
_atom_site_label
_atom_site_type_symbol
_atom_site_fract_x
_atom_site_fract_y
_atom_site_fract_z
_atom_site_U_iso_or_equiv
_atom_site_adp_type
_atom_site_occupancy
_atom_site_symmetry_multiplicity
_atom_site_Wyckoff_symbol
_atom_site_calc_flag
_atom_site_refinement_flags
_atom_site_disorder_assembly
_atom_site_disorder_group
Ce1 Ce 0.5000 0.327500(8) 0.2500 0.03263(6) Uani 1 4 e d S . .
O1 O 0.68162(18) 0.33623(10) 0.40314(14) 0.0532(4) Uani 1 8 f d . . .
O2 O 0.71931(16) 0.37111(10) 0.25491(13) 0.0522(4) Uani 1 8 f d . . .
O3 O 0.8601(2) 0.37648(16) 0.3914(2) 0.0893(8) Uani 1 8 f d . . .
O4 O 0.4872(2) 0.45594(12) 0.1674(2) 0.0800(7) Uani 1 8 f d . . .
O5 O 0.5000 0.55883(17) 0.2500 0.158(3) Uani 1 4 e d S . .
N1 N 0.36748(18) 0.20438(10) 0.24045(13) 0.0409(4) Uani 1 8 f d . . .
N2 N 0.56176(18) 0.27911(10) 0.07845(13) 0.0410(4) Uani 1 8 f d . . .
N3 N 0.75708(19) 0.36128(12) 0.35126(17) 0.0491(4) Uani 1 8 f d . . .
N4 N 0.5000 0.49182(18) 0.2500 0.0884(16) Uani 1 4 e d S . .
C1 C 0.3327(3) 0.16742(13) 0.1524(2) 0.0511(6) Uani 1 8 f d . . .
H1 H 0.3395 0.1911 0.0881 0.061 Uiso 1 8 f d R . .
C2 C 0.2892(3) 0.09530(16) 0.1495(2) 0.0657(8) Uani 1 8 f d . . .
H2 H 0.2640 0.0705 0.0843 0.079 Uiso 1 8 f d R . .
C3 C 0.2811(3) 0.06055(15) 0.2389(2) 0.0683(8) Uani 1 8 f d . . .
H3 H 0.2535 0.0102 0.2378 0.082 Uiso 1 8 f d R . .
C4 C 0.3127(3) 0.09822(13) 0.3337(2) 0.0533(6) Uani 1 8 f d . . .
C5 C 0.2997(4) 0.06668(16) 0.4310(2) 0.0728(9) Uani 1 8 f d . . .
H5 H 0.2718 0.0166 0.4331 0.087 Uiso 1 8 f d R . .
C6 C 0.3569(2) 0.17028(11) 0.33050(18) 0.0395(4) Uani 1 8 f d . . .
C7 C 0.5359(3) 0.31761(14) -0.00897(19) 0.0521(6) Uani 1 8 f d . . .
H7 H 0.5036 0.3667 -0.0063 0.062 Uiso 1 8 f d R . .
C8 C 0.5551(3) 0.29032(18) -0.10426(19) 0.0594(7) Uani 1 8 f d . . .
H8 H 0.5376 0.3202 -0.1657 0.071 Uiso 1 8 f d R . .
C9 C 0.5979(3) 0.22139(17) -0.10993(18) 0.0561(6) Uani 1 8 f d . . .
H9 H 0.6089 0.2012 -0.1753 0.067 Uiso 1 8 f d R . .
C10 C 0.6264(2) 0.17862(13) -0.01970(19) 0.0464(5) Uani 1 8 f d . . .
C11 C 0.6717(3) 0.10515(16) -0.0194(2) 0.0659(8) Uani 1 8 f d . . .
H11 H 0.6828 0.0830 -0.0836 0.079 Uiso 1 8 f d R . .
C12 C 0.60903(19) 0.21074(12) 0.07394(15) 0.0375(4) Uani 1 8 f d . . .

loop_
_atom_site_aniso_label
_atom_site_aniso_U_11
_atom_site_aniso_U_22
_atom_site_aniso_U_33
_atom_site_aniso_U_23
_atom_site_aniso_U_13
_atom_site_aniso_U_12
Ce1 0.04492(10) 0.02607(9) 0.02783(9) 0.000 0.00913(6) 0.000
O1 0.0618(11) 0.0581(11) 0.0381(9) 0.0003(7) 0.0052(8) -0.0035(8)
O2 0.0546(9) 0.0567(10) 0.0471(9) 0.0022(8) 0.0141(7) -0.0049(8)
O3 0.0491(11) 0.114(2) 0.0963(18) -0.0001(16) -0.0091(11) -0.0095(12)
O4 0.0837(15) 0.0458(11) 0.1029(18) 0.0306(12) -0.0030(13) -0.0050(10)
O5 0.122(4) 0.0266(15) 0.298(8) 0.000 -0.035(4) 0.000
N1 0.0567(11) 0.0349(9) 0.0315(9) -0.0029(7) 0.0096(8) -0.0077(8)
N2 0.0551(10) 0.0395(9) 0.0292(8) 0.0040(7) 0.0100(7) 0.0077(8)
N3 0.0494(11) 0.0433(10) 0.0523(12) -0.0055(9) 0.0034(9) 0.0049(9)
N4 0.0553(19) 0.0288(15) 0.168(5) 0.000 -0.015(2) 0.000
C1 0.0746(17) 0.0445(13) 0.0348(11) -0.0088(9) 0.0119(11) -0.0142(11)
C2 0.098(2) 0.0498(15) 0.0506(14) -0.0196(12) 0.0175(14) -0.0248(14)
C3 0.104(2) 0.0390(13) 0.0661(18) -0.0131(12) 0.0278(16) -0.0260(14)
C4 0.0772(17) 0.0367(12) 0.0497(13) -0.0010(10) 0.0213(12) -0.0121(11)
C5 0.118(3) 0.0419(14) 0.0655(18) 0.0065(13) 0.0360(18) -0.0194(15)
C6 0.0509(12) 0.0339(10) 0.0355(10) -0.0010(8) 0.0128(9) -0.0041(8)
C7 0.0697(16) 0.0512(14) 0.0364(12) 0.0107(10) 0.0129(11) 0.0123(11)
C8 0.0738(17) 0.0747(18) 0.0301(11) 0.0120(11) 0.0110(11) 0.0105(14)
C9 0.0659(15) 0.0740(18) 0.0302(11) -0.0053(11) 0.0136(10) 0.0037(13)
C10 0.0555(13) 0.0493(13) 0.0366(11) -0.0071(9) 0.0143(10) 0.0004(10)
C11 0.099(2) 0.0538(15) 0.0500(14) -0.0148(12) 0.0284(15) 0.0123(15)
C12 0.0463(11) 0.0366(10) 0.0312(10) -0.0013(8) 0.0110(8) 0.0017(8)

loop_
_geom_bond_atom_site_label_1
_geom_bond_atom_site_label_2
_geom_bond_distance
_geom_bond_site_symmetry_2
_geom_bond_publ_flag
Ce1 O4 2.554(2) 2_655 ?
Ce1 O4 2.554(2) . ?
Ce1 O2 2.5612(18) . ?
Ce1 O2 2.5612(18) 2_655 ?
Ce1 O1 2.582(2) . ?
Ce1 O1 2.582(2) 2_655 ?
Ce1 N2 2.6193(18) . ?
Ce1 N2 2.6193(18) 2_655 ?
Ce1 N1 2.6619(18) . ?
Ce1 N1 2.6619(18) 2_655 ?
Ce1 N4 2.969(3) . ?
Ce1 N3 2.995(2) . ?
O1 N3 1.259(3) . ?
O2 N3 1.268(3) . ?
O3 N3 1.206(3) . ?
O4 N4 1.247(3) . ?
O5 N4 1.211(4) . ?
N1 C1 1.328(3) . ?
N1 C6 1.355(3) . ?
N2 C7 1.326(3) . ?
N2 C12 1.349(3) . ?
N4 O4 1.247(3) 2_655 ?
C1 C2 1.389(3) . ?
C2 C3 1.347(4) . ?
C3 C4 1.404(4) . ?
C4 C6 1.396(3) . ?
C4 C5 1.427(4) . ?
C5 C11 1.339(4) 2_655 ?
C6 C12 1.440(3) 2_655 ?
C7 C8 1.395(4) . ?
C8 C9 1.341(4) . ?
C9 C10 1.399(4) . ?
C10 C12 1.403(3) . ?
C10 C11 1.420(4) . ?
C11 C5 1.339(4) 2_655 ?
C12 C6 1.440(3) 2_655 ?
